data_7210281
loop_
_publ_author_name
'Guo, Fang'
'Zhang, Ming-Qian'
'Famulari, Antonino'
'Mart\'i-Rujas, Javier'

_publ_section_title
;
 Solid state transformations in stoichiometric hydrogen bonded molecular
 salts: ionic interconversion and dehydration processes
;
_journal_issue 31
_journal_name_full CrystEngComm
_journal_page_first 6237
_journal_paper_doi 10.1039/c3ce40614h
_journal_volume 15
_journal_year 2013
_chemical_formula_sum 'C14 H12 N2 O6 S'
_chemical_formula_weight 336.33
_chemical_name_systematic
;
?
;
_space_group_IT_number 14
_symmetry_cell_setting monoclinic
_symmetry_space_group_name_Hall '-P 2ybc'
_symmetry_space_group_name_H-M 'P 1 21/c 1'
_atom_sites_solution_hydrogens geom
_atom_sites_solution_primary direct
_atom_sites_solution_secondary difmap
_audit_creation_method SHELXL-97
_cell_angle_alpha 90.00
_cell_angle_beta 124.464(3)
_cell_angle_gamma 90.00
_cell_formula_units_Z 4
_cell_length_a 7.8714(5)
_cell_length_b 16.5514(11)
_cell_length_c 13.6543(7)
_cell_measurement_temperature 293(2)
_cell_volume 1466.69(16)
_computing_structure_refinement 'SHELXL-97 (Sheldrick, 1997)'
_computing_structure_solution 'SHELXS-97 (Sheldrick, 1990)'
_diffrn_ambient_temperature 293(2)
_diffrn_measured_fraction_theta_full 0.998
_diffrn_measured_fraction_theta_max 0.998
_diffrn_radiation_monochromator graphite
_diffrn_radiation_source 'fine-focus sealed tube'
_diffrn_radiation_type MoK\a
_diffrn_radiation_wavelength 0.71073
_diffrn_reflns_av_R_equivalents 0.0167
_diffrn_reflns_av_sigmaI/netI 0.0205
_diffrn_reflns_limit_h_max 7
_diffrn_reflns_limit_h_min -10
_diffrn_reflns_limit_k_max 21
_diffrn_reflns_limit_k_min -16
_diffrn_reflns_limit_l_max 17
_diffrn_reflns_limit_l_min -16
_diffrn_reflns_number 8985
_diffrn_reflns_theta_full 27.46
_diffrn_reflns_theta_max 27.46
_diffrn_reflns_theta_min 2.19
_exptl_absorpt_coefficient_mu 0.255
_exptl_crystal_density_diffrn 1.523
_exptl_crystal_density_method 'not measured'
_exptl_crystal_F_000 696
_exptl_crystal_size_max 0.2
_exptl_crystal_size_mid 0.2
_exptl_crystal_size_min 0.2
_refine_diff_density_max 0.717
_refine_diff_density_min -0.390
_refine_diff_density_rms 0.105
_refine_ls_extinction_method none
_refine_ls_goodness_of_fit_ref 1.014
_refine_ls_hydrogen_treatment mixed
_refine_ls_matrix_type full
_refine_ls_number_parameters 208
_refine_ls_number_reflns 3345
_refine_ls_number_restraints 0
_refine_ls_restrained_S_all 1.014
_refine_ls_R_factor_all 0.0455
_refine_ls_R_factor_gt 0.0416
_refine_ls_shift/su_max 0.004
_refine_ls_shift/su_mean 0.001
_refine_ls_structure_factor_coef Fsqd
_refine_ls_weighting_details 'calc w=1/[\s^2^(Fo^2^)+(0.0506P)^2^+0.9032P] where P=(Fo^2^+2Fc^2^)/3'
_refine_ls_weighting_scheme calc
_refine_ls_wR_factor_gt 0.1018
_refine_ls_wR_factor_ref 0.1048
_reflns_number_gt 3020
_reflns_number_total 3345
_reflns_threshold_expression >2sigma(I)
_cod_data_source_file c3ce40614h.txt
_cod_data_source_block 1
_cod_original_cell_volume 1466.69(15)
_cod_original_sg_symbol_H-M P21/c
_cod_database_code 7210281

loop_
_symmetry_equiv_pos_as_xyz
'x, y, z'
'-x, y+1/2, -z+1/2'
'-x, -y, -z'
'x, -y-1/2, z-1/2'

loop_
_atom_site_label
_atom_site_type_symbol
_atom_site_fract_x
_atom_site_fract_y
_atom_site_fract_z
_atom_site_U_iso_or_equiv
_atom_site_adp_type
_atom_site_occupancy
_atom_site_symmetry_multiplicity
_atom_site_calc_flag
_atom_site_refinement_flags
S1 S -0.64553(6) -0.46509(2) 0.20002(4) 0.03078(13) Uani 1 1 d .
O1 O -0.7016(3) -0.42194(7) 0.09353(12) 0.0486(4) Uani 1 1 d .
O2 O -0.4292(2) -0.49004(8) 0.26692(14) 0.0512(4) Uani 1 1 d .
O3 O -0.7830(2) -0.53160(7) 0.17673(12) 0.0410(3) Uani 1 1 d .
O4 O -0.6790(2) -0.11797(7) 0.38221(12) 0.0412(3) Uani 1 1 d .
O5 O -0.6119(2) -0.15277(7) 0.24987(12) 0.0438(3) Uani 1 1 d .
H2 H -0.5959 -0.1004 0.2478 0.066 Uiso 1 1 d R
O6 O -0.7435(2) -0.23319(7) 0.49162(12) 0.0424(3) Uani 1 1 d .
H3 H -0.7195 -0.1809 0.4793 0.064 Uiso 1 1 d R
C5 C -0.6560(2) -0.31390(9) 0.27326(13) 0.0265(3) Uani 1 1 d .
H5A H -0.6336 -0.2967 0.2166 0.032 Uiso 1 1 calc R
C8 C -0.6692(2) -0.39540(9) 0.28930(14) 0.0273(3) Uani 1 1 d .
C9 C -0.6762(2) -0.25700(9) 0.34164(13) 0.0259(3) Uani 1 1 d .
C11 C -0.6575(2) -0.16992(9) 0.32671(14) 0.0294(3) Uani 1 1 d .
C12 C -0.7034(3) -0.42160(10) 0.37388(15) 0.0356(4) Uani 1 1 d .
H12A H -0.7108 -0.4766 0.3850 0.043 Uiso 1 1 calc R
C14 C -0.7152(3) -0.28337(9) 0.42457(14) 0.0303(3) Uani 1 1 d .
C19 C -0.7262(3) -0.36624(10) 0.44078(16) 0.0385(4) Uani 1 1 d .
H19A H -0.7490 -0.3839 0.4970 0.046 Uiso 1 1 calc R
N1 N -0.1628(2) -0.39588(9) 0.03166(13) 0.0359(3) Uani 1 1 d .
H1A H -0.1308 -0.4096 -0.0167 0.043 Uiso 1 1 d R
N2 N -0.2535(2) -0.40519(10) 0.15318(14) 0.0413(4) Uani 1 1 d .
H2A H -0.2893 -0.4259 0.1967 0.050 Uiso 1 1 d R
C15 C -0.1656(2) -0.31759(10) 0.06630(15) 0.0320(3) Uani 1 1 d .
C16 C -0.2167(3) -0.44584(11) 0.08423(17) 0.0404(4) Uani 1 1 d .
H16A H -0.2272 -0.5016 0.0742 0.049 Uiso 1 1 calc R
C17 C -0.1231(3) -0.24388(12) 0.03660(19) 0.0458(4) Uani 1 1 d .
H17A H -0.0821 -0.2401 -0.0151 0.055 Uiso 1 1 calc R
C18 C -0.2250(3) -0.32356(11) 0.14417(15) 0.0362(4) Uani 1 1 d .
C20 C -0.2450(3) -0.25488(15) 0.1957(2) 0.0547(6) Uani 1 1 d .
H20A H -0.2845 -0.2583 0.2482 0.066 Uiso 1 1 calc R
C21 C -0.1449(4) -0.17674(12) 0.0877(2) 0.0607(6) Uani 1 1 d .
H21A H -0.1193 -0.1260 0.0694 0.073 Uiso 1 1 calc R
C22 C -0.2040(4) -0.18244(14) 0.1659(2) 0.0632(7) Uani 1 1 d .
H22A H -0.2160 -0.1354 0.1988 0.076 Uiso 1 1 calc R

loop_
_atom_site_aniso_label
_atom_site_aniso_U_11
_atom_site_aniso_U_22
_atom_site_aniso_U_33
_atom_site_aniso_U_23
_atom_site_aniso_U_13
_atom_site_aniso_U_12
S1 0.0453(2) 0.01828(19) 0.0408(2) -0.00363(14) 0.0317(2) -0.00044(14)
O1 0.0911(11) 0.0279(6) 0.0531(8) -0.0008(5) 0.0566(8) -0.0009(6)
O2 0.0497(8) 0.0396(7) 0.0674(9) -0.0097(7) 0.0350(7) 0.0085(6)
O3 0.0631(8) 0.0259(6) 0.0502(7) -0.0099(5) 0.0418(7) -0.0119(5)
O4 0.0634(8) 0.0227(6) 0.0507(7) -0.0079(5) 0.0402(7) -0.0023(5)
O5 0.0742(9) 0.0234(6) 0.0564(8) -0.0067(5) 0.0505(8) -0.0120(6)
O6 0.0686(9) 0.0309(6) 0.0505(7) -0.0096(5) 0.0472(7) -0.0049(6)
C5 0.0328(7) 0.0216(7) 0.0313(7) -0.0018(6) 0.0218(6) -0.0017(6)
C8 0.0350(8) 0.0199(6) 0.0322(7) -0.0029(6) 0.0221(7) 0.0003(6)
C9 0.0301(7) 0.0204(7) 0.0304(7) -0.0033(5) 0.0190(6) -0.0022(5)
C11 0.0340(8) 0.0222(7) 0.0341(8) -0.0041(6) 0.0206(7) -0.0036(6)
C12 0.0549(10) 0.0212(7) 0.0411(9) 0.0004(6) 0.0334(8) -0.0021(7)
C14 0.0386(8) 0.0262(7) 0.0329(8) -0.0057(6) 0.0242(7) -0.0027(6)
C19 0.0614(11) 0.0295(8) 0.0406(9) -0.0012(7) 0.0385(9) -0.0045(7)
N1 0.0426(8) 0.0317(7) 0.0419(8) -0.0088(6) 0.0290(7) -0.0015(6)
N2 0.0423(8) 0.0477(9) 0.0417(8) -0.0033(7) 0.0285(7) -0.0084(7)
C15 0.0296(7) 0.0299(8) 0.0358(8) -0.0064(6) 0.0180(7) -0.0007(6)
C16 0.0430(10) 0.0313(8) 0.0462(10) -0.0057(7) 0.0248(8) -0.0058(7)
C17 0.0440(10) 0.0391(10) 0.0522(11) 0.0025(8) 0.0259(9) -0.0028(8)
C18 0.0311(8) 0.0414(9) 0.0371(8) -0.0095(7) 0.0198(7) -0.0022(7)
C20 0.0448(11) 0.0663(14) 0.0533(12) -0.0247(10) 0.0279(10) 0.0027(10)
C21 0.0514(12) 0.0303(10) 0.0767(16) -0.0039(10) 0.0220(11) -0.0009(8)
C22 0.0547(13) 0.0440(12) 0.0727(15) -0.0251(11) 0.0251(12) 0.0055(10)

loop_
_atom_type_symbol
_atom_type_description
_atom_type_scat_dispersion_real
_atom_type_scat_dispersion_imag
_atom_type_scat_source
C C 0.0033 0.0016 'International Tables Vol C Tables 4.2.6.8 and 6.1.1.4'
H H 0.0000 0.0000 'International Tables Vol C Tables 4.2.6.8 and 6.1.1.4'
N N 0.0061 0.0033 'International Tables Vol C Tables 4.2.6.8 and 6.1.1.4'
O O 0.0106 0.0060 'International Tables Vol C Tables 4.2.6.8 and 6.1.1.4'
S S 0.1246 0.1234 'International Tables Vol C Tables 4.2.6.8 and 6.1.1.4'

loop_
_geom_angle_atom_site_label_1
_geom_angle_atom_site_label_2
_geom_angle_atom_site_label_3
_geom_angle
O1 S1 O3 112.95(8)
O1 S1 O2 110.60(9)
O3 S1 O2 112.55(8)
O1 S1 C8 106.30(7)
O3 S1 C8 106.92(7)
O2 S1 C8 107.08(8)
C11 O5 H2 110.3
C14 O6 H3 109.0
C8 C5 C9 120.38(14)
C8 C5 H5A 119.8
C9 C5 H5A 119.8
C5 C8 C12 120.15(14)
C5 C8 S1 118.88(11)
C12 C8 S1 120.96(12)
C5 C9 C14 119.36(13)
C5 C9 C11 120.56(13)
C14 C9 C11 120.08(13)
O4 C11 O5 122.61(14)
O4 C11 C9 122.92(15)
O5 C11 C9 114.46(13)
C19 C12 C8 120.10(15)
C19 C12 H12A 119.9
C8 C12 H12A 119.9
O6 C14 C19 116.66(14)
O6 C14 C9 123.69(14)
C19 C14 C9 119.65(14)
C12 C19 C14 120.32(15)
C12 C19 H19A 119.8
C14 C19 H19A 119.8
C16 N1 C15 109.30(14)
C16 N1 H1A 125.3
C15 N1 H1A 125.3
C16 N2 C18 108.82(15)
C16 N2 H2A 125.6
C18 N2 H2A 125.6
C17 C15 N1 132.19(17)
C17 C15 C18 121.98(16)
N1 C15 C18 105.83(15)
N2 C16 N1 109.82(16)
N2 C16 H16A 125.1
N1 C16 H16A 125.1
C21 C17 C15 116.4(2)
C21 C17 H17A 121.8
C15 C17 H17A 121.8
N2 C18 C15 106.22(14)
N2 C18 C20 132.91(18)
C15 C18 C20 120.88(19)
C22 C20 C18 117.0(2)
C22 C20 H20A 121.5
C18 C20 H20A 121.5
C17 C21 C22 121.9(2)
C17 C21 H21A 119.1
C22 C21 H21A 119.1
C20 C22 C21 121.93(19)
C20 C22 H22A 119.0
C21 C22 H22A 119.0

loop_
_geom_bond_atom_site_label_1
_geom_bond_atom_site_label_2
_geom_bond_distance
S1 O1 1.4467(13)
S1 O3 1.4474(12)
S1 O2 1.4640(14)
S1 C8 1.7630(15)
O4 C11 1.2196(19)
O5 C11 1.3179(19)
O5 H2 0.8790
O6 C14 1.3450(18)
O6 H3 0.9214
C5 C8 1.380(2)
C5 C9 1.3970(19)
C5 H5A 0.9300
C8 C12 1.395(2)
C9 C14 1.400(2)
C9 C11 1.475(2)
C12 C19 1.375(2)
C12 H12A 0.9300
C14 C19 1.400(2)
C19 H19A 0.9300
N1 C16 1.313(2)
N1 C15 1.384(2)
N1 H1A 0.8600
N2 C16 1.316(2)
N2 C18 1.386(2)
N2 H2A 0.8600
C15 C17 1.385(2)
C15 C18 1.386(2)
C16 H16A 0.9300
C17 C21 1.373(3)
C17 H17A 0.9300
C18 C20 1.392(3)
C20 C22 1.363(4)
C20 H20A 0.9300
C21 C22 1.388(4)
C21 H21A 0.9300
C22 H22A 0.9300

loop_
_geom_torsion_atom_site_label_1
_geom_torsion_atom_site_label_2
_geom_torsion_atom_site_label_3
_geom_torsion_atom_site_label_4
_geom_torsion
C9 C5 C8 C12 0.2(2)
C9 C5 C8 S1 179.35(12)
O1 S1 C8 C5 -23.62(16)
O3 S1 C8 C5 -144.52(13)
O2 S1 C8 C5 94.63(14)
O1 S1 C8 C12 155.54(15)
O3 S1 C8 C12 34.64(16)
O2 S1 C8 C12 -86.20(15)
C8 C5 C9 C14 -1.6(2)
C8 C5 C9 C11 178.60(14)
C5 C9 C11 O4 178.13(16)
C14 C9 C11 O4 -1.6(2)
C5 C9 C11 O5 -3.0(2)
C14 C9 C11 O5 177.19(15)
C5 C8 C12 C19 0.7(3)
S1 C8 C12 C19 -178.49(14)
C5 C9 C14 O6 -177.79(15)
C11 C9 C14 O6 2.0(2)
C5 C9 C14 C19 2.2(2)
C11 C9 C14 C19 -177.99(16)
C8 C12 C19 C14 0.0(3)
O6 C14 C19 C12 178.60(17)
C9 C14 C19 C12 -1.4(3)
C16 N1 C15 C17 -179.64(19)
C16 N1 C15 C18 0.08(19)
C18 N2 C16 N1 0.9(2)
C15 N1 C16 N2 -0.6(2)
N1 C15 C17 C21 179.09(19)
C18 C15 C17 C21 -0.6(3)
C16 N2 C18 C15 -0.8(2)
C16 N2 C18 C20 179.2(2)
C17 C15 C18 N2 -179.81(16)
N1 C15 C18 N2 0.44(18)
C17 C15 C18 C20 0.2(3)
N1 C15 C18 C20 -179.57(16)
N2 C18 C20 C22 -179.9(2)
C15 C18 C20 C22 0.1(3)
C15 C17 C21 C22 0.7(3)
C18 C20 C22 C21 0.0(3)
C17 C21 C22 C20 -0.4(4)
